data_7044708
loop_
_publ_author_name
'Vasko, Petra'
'Hurmalainen, Juha'
'Mansikkam\"aki, Akseli'
'Peuronen, Anssi'
'Mailman, Aaron'
'Tuononen, Heikki M.'

_publ_section_title
;
 Synthesis of new hybrid 1,4-thiazinyl-1,2,3-dithiazolyl radicals via
 Smiles rearrangement
;
_journal_name_full 'Dalton Transactions'
_journal_paper_doi 10.1039/C7DT03243A
_journal_year 2017
_chemical_formula_moiety 'C10 H12 N5 S, C F3 O3 S, C2 H3 N'
_chemical_formula_sum 'C13 H15 F3 N6 O3 S2'
_chemical_formula_weight 424.43
_chemical_name_systematic
;
 ?
;
_space_group_crystal_system triclinic
_space_group_IT_number 2
_space_group_name_Hall '-P 1'
_space_group_name_H-M_alt 'P -1'
_symmetry_space_group_name_Hall '-P 1'
_symmetry_space_group_name_H-M 'P -1'
_atom_sites_solution_hydrogens mixed
_atom_sites_solution_primary direct
_audit_creation_date 2016-11-29
_audit_creation_method
;
Olex2 1.2
(compiled 2016.11.07 svn.r3352 for OlexSys, GUI svn.r5261)
;
_audit_update_record
;
2017-09-28 deposited with the CCDC.
2017-10-04 downloaded from the CCDC.
;
_cell_angle_alpha 86.713(6)
_cell_angle_beta 78.198(6)
_cell_angle_gamma 89.864(6)
_cell_formula_units_Z 2
_cell_length_a 6.2134(4)
_cell_length_b 10.3216(7)
_cell_length_c 14.0396(9)
_cell_measurement_reflns_used 3077
_cell_measurement_temperature 120.00(10)
_cell_measurement_theta_max 28.8200
_cell_measurement_theta_min 3.8630
_cell_volume 879.87(10)
_computing_cell_refinement
;
CrysAlisPro, Agilent Technologies,
Version 1.171.37.35 (release 13-08-2014 CrysAlis171 .NET)
(compiled Aug 13 2014,18:06:01)
;
_computing_data_collection
;
CrysAlisPro, Agilent Technologies,
Version 1.171.37.35 (release 13-08-2014 CrysAlis171 .NET)
(compiled Aug 13 2014,18:06:01)
;
_computing_data_reduction
;
CrysAlisPro, Agilent Technologies,
Version 1.171.37.35 (release 13-08-2014 CrysAlis171 .NET)
(compiled Aug 13 2014,18:06:01)
;
_computing_molecular_graphics 'Olex2 (Dolomanov et al., 2009)'
_computing_publication_material 'Olex2 (Dolomanov et al., 2009)'
_computing_structure_refinement 'ShelXL (Sheldrick, 2015)'
_computing_structure_solution 'ShelXS (Sheldrick, 2008)'
_diffrn_ambient_environment N~2~
_diffrn_ambient_temperature 120.00(10)
_diffrn_detector 'CCD plate'
_diffrn_detector_area_resol_mean 16.0107
_diffrn_detector_type Eos
_diffrn_measured_fraction_theta_full 0.996
_diffrn_measured_fraction_theta_max 0.996
_diffrn_measurement_details
;
#__ type_ start__ end____ width___ exp.time_
  1 omega  -42.00   47.00   1.0000   20.0000
omega____ theta____ kappa____ phi______ frames
    -      -18.1368   77.0000   60.0000 89

#__ type_ start__ end____ width___ exp.time_
  2 omega  -53.00   42.00   1.0000   20.0000
omega____ theta____ kappa____ phi______ frames
    -       19.2305  -37.0000  150.0000 95

#__ type_ start__ end____ width___ exp.time_
  3 omega  -86.00   12.00   1.0000   20.0000
omega____ theta____ kappa____ phi______ frames
    -      -18.1368  -77.0000  -60.0000 98

#__ type_ start__ end____ width___ exp.time_
  4 omega   22.00   61.00   1.0000   20.0000
omega____ theta____ kappa____ phi______ frames
    -       19.2305  -99.0000 -150.0000 39
;
_diffrn_measurement_device 'four-circle diffractometer'
_diffrn_measurement_device_type 'SuperNova, Single source at offset, Eos'
_diffrn_measurement_method '\w scans'
_diffrn_orient_matrix_UB_11 -0.0245301000
_diffrn_orient_matrix_UB_12 0.0060377000
_diffrn_orient_matrix_UB_13 0.0511486000
_diffrn_orient_matrix_UB_21 -0.1041110000
_diffrn_orient_matrix_UB_22 0.0261434000
_diffrn_orient_matrix_UB_23 -0.0032301000
_diffrn_orient_matrix_UB_31 -0.0464855000
_diffrn_orient_matrix_UB_32 -0.0633919000
_diffrn_orient_matrix_UB_33 0.0067998000
_diffrn_radiation_monochromator mirror
_diffrn_radiation_probe x-ray
_diffrn_radiation_type MoK\a
_diffrn_radiation_wavelength 0.71073
_diffrn_reflns_av_R_equivalents 0.0241
_diffrn_reflns_av_unetI/netI 0.0469
_diffrn_reflns_Laue_measured_fraction_full 0.996
_diffrn_reflns_Laue_measured_fraction_max 0.996
_diffrn_reflns_limit_h_max 5
_diffrn_reflns_limit_h_min -7
_diffrn_reflns_limit_k_max 12
_diffrn_reflns_limit_k_min -12
_diffrn_reflns_limit_l_max 14
_diffrn_reflns_limit_l_min -17
_diffrn_reflns_number 5350
_diffrn_reflns_point_group_measured_fraction_full 0.996
_diffrn_reflns_point_group_measured_fraction_max 0.996
_diffrn_reflns_theta_full 26.000
_diffrn_reflns_theta_max 25.997
_diffrn_reflns_theta_min 2.969
_diffrn_source 'SuperNova (Mo) X-ray Source'
_exptl_absorpt_coefficient_mu 0.362
_exptl_absorpt_correction_T_max 0.989
_exptl_absorpt_correction_T_min 0.934
_exptl_absorpt_correction_type analytical
_exptl_absorpt_process_details
;
CrysAlisPro, Agilent Technologies,
Version 1.171.37.35 (release 13-08-2014 CrysAlis171 .NET)
(compiled Aug 13 2014,18:06:01)
Analytical numeric absorption correction using a multifaceted crystal
            model based on expressions derived by R.C. Clark & J.S. Reid.
(Clark, R. C. & Reid, J. S. (1995). Acta Cryst. A51, 887-897)
Empirical absorption correction using spherical harmonics,
 implemented in SCALE3 ABSPACK scaling algorithm.
;
_exptl_crystal_colour 'light yellow'
_exptl_crystal_colour_modifier light
_exptl_crystal_colour_primary yellow
_exptl_crystal_density_diffrn 1.602
_exptl_crystal_description plank
_exptl_crystal_F_000 436
_exptl_crystal_size_max 0.2595
_exptl_crystal_size_mid 0.2133
_exptl_crystal_size_min 0.0385
_refine_diff_density_max 0.391
_refine_diff_density_min -0.470
_refine_diff_density_rms 0.058
_refine_ls_extinction_method none
_refine_ls_goodness_of_fit_ref 1.042
_refine_ls_hydrogen_treatment mixed
_refine_ls_matrix_type full
_refine_ls_number_parameters 258
_refine_ls_number_reflns 3444
_refine_ls_number_restraints 0
_refine_ls_restrained_S_all 1.042
_refine_ls_R_factor_all 0.0428
_refine_ls_R_factor_gt 0.0366
_refine_ls_shift/su_max 0.000
_refine_ls_shift/su_mean 0.000
_refine_ls_structure_factor_coef Fsqd
_refine_ls_weighting_details 'w=1/[\s^2^(Fo^2^)+(0.0380P)^2^+0.3182P] where P=(Fo^2^+2Fc^2^)/3'
_refine_ls_weighting_scheme calc
_refine_ls_wR_factor_gt 0.0897
_refine_ls_wR_factor_ref 0.0950
_reflns_Friedel_coverage 0.000
_reflns_number_gt 2998
_reflns_number_total 3444
_reflns_threshold_expression 'I > 2\s(I)'
_cod_data_source_file c7dt03243a3.cif
_cod_data_source_block 3c-OTf
_cod_original_cell_volume 879.87(11)
_cod_database_code 7044708
_shelxl_version_number 2013-4
_chemical_oxdiff_formula C11H12F3O3N5S2
_shelx_space_group_comment
;
The symmetry employed for this shelxl refinement is uniquely defined
by the following loop, which should always be used as a source of
symmetry information in preference to the above space-group names.
They are only intended as comments.
;
_reflns_odcompleteness_completeness 99.26
_reflns_odcompleteness_iscentric 1
_reflns_odcompleteness_theta 26.32
_olex2_refinement_description
;
1. Fixed Uiso
 At 1.2 times of:
  All C(H) groups, All N(H,H) groups
 At 1.5 times of:
  All C(H,H,H) groups
2.a Aromatic/amide H refined with riding coordinates:
 C2(H2), C3(H3), C4(H4), C8(H8), C9(H9)
2.b Idealised Me refined as rotating group:
 C10(H10A,H10B,H10C), C13(H13A,H13B,H13C)
;
_olex2_submission_special_instructions 'No special instructions were received'

loop_
_space_group_symop_operation_xyz
'x, y, z'
'-x, -y, -z'

loop_
_atom_site_label
_atom_site_type_symbol
_atom_site_fract_x
_atom_site_fract_y
_atom_site_fract_z
_atom_site_U_iso_or_equiv
_atom_site_adp_type
_atom_site_occupancy
_atom_site_site_symmetry_order
_atom_site_calc_flag
_atom_site_refinement_flags_posn
S1 S 0.58387(8) 0.57282(5) 0.38787(3) 0.01883(14) Uani 1 1 d .
N1 N 1.1483(3) 0.55078(18) 0.08286(13) 0.0198(4) Uani 1 1 d .
H1A H 1.198(4) 0.488(2) 0.1084(17) 0.024 Uiso 1 1 d R
H1B H 1.197(4) 0.570(2) 0.0220(17) 0.024 Uiso 1 1 d R
N2 N 0.8780(3) 0.57728(15) 0.22104(11) 0.0149(3) Uani 1 1 d .
N3 N 0.1765(3) 0.63072(16) 0.46118(12) 0.0182(4) Uani 1 1 d .
N4 N 0.2650(3) 0.88403(16) 0.50110(12) 0.0176(4) Uani 1 1 d .
N5 N 0.6224(3) 0.86659(18) 0.41978(13) 0.0201(4) Uani 1 1 d .
H5A H 0.645(4) 0.943(2) 0.4426(16) 0.024 Uiso 1 1 d R
H5B H 0.718(4) 0.827(2) 0.3884(17) 0.024 Uiso 1 1 d R
C1 C 0.9624(3) 0.60611(18) 0.12463(13) 0.0157(4) Uani 1 1 d .
C2 C 0.8527(3) 0.69516(19) 0.07245(14) 0.0193(4) Uani 1 1 d .
H2 H 0.9124 0.7191 0.0076 0.023 Uiso 1 1 calc R
C3 C 0.6592(3) 0.7462(2) 0.11712(15) 0.0217(5) Uani 1 1 d .
H3 H 0.5858 0.8045 0.0824 0.026 Uiso 1 1 calc R
C4 C 0.5696(3) 0.71175(19) 0.21474(14) 0.0194(4) Uani 1 1 d .
H4 H 0.4361 0.7460 0.2449 0.023 Uiso 1 1 calc R
C5 C 0.6796(3) 0.62752(18) 0.26532(14) 0.0156(4) Uani 1 1 d .
C6 C 0.3742(3) 0.68320(18) 0.43180(13) 0.0155(4) Uani 1 1 d .
C7 C 0.4239(3) 0.81193(18) 0.45003(13) 0.0152(4) Uani 1 1 d .
C8 C 0.0676(3) 0.8294(2) 0.53016(14) 0.0190(4) Uani 1 1 d .
H8 H -0.0442 0.8777 0.5657 0.023 Uiso 1 1 calc R
C9 C 0.0205(3) 0.7051(2) 0.51033(14) 0.0192(4) Uani 1 1 d .
H9 H -0.1216 0.6723 0.5313 0.023 Uiso 1 1 calc R
C10 C 1.0027(3) 0.4897(2) 0.27540(14) 0.0205(4) Uani 1 1 d .
H10A H 0.9813 0.4017 0.2602 0.031 Uiso 1 1 calc GR
H10B H 0.9520 0.4982 0.3441 0.031 Uiso 1 1 calc GR
H10C H 1.1562 0.5118 0.2574 0.031 Uiso 1 1 calc GR
S2 S 0.54733(8) 0.25790(5) 0.13533(3) 0.01796(14) Uani 1 1 d .
F1 F 0.4152(2) 0.09118(13) 0.28252(10) 0.0402(4) Uani 1 1 d .
F2 F 0.7496(2) 0.15397(15) 0.26632(9) 0.0389(4) Uani 1 1 d .
F3 F 0.4871(2) 0.27931(13) 0.32368(9) 0.0386(4) Uani 1 1 d .
O1 O 0.3229(2) 0.29696(14) 0.14126(11) 0.0263(4) Uani 1 1 d .
O2 O 0.7031(3) 0.36372(16) 0.12158(11) 0.0326(4) Uani 1 1 d .
O3 O 0.6135(2) 0.15105(15) 0.07600(10) 0.0276(4) Uani 1 1 d .
C11 C 0.5498(4) 0.1923(2) 0.25856(15) 0.0225(5) Uani 1 1 d .
N6 N 0.0614(3) 0.84826(19) 0.27411(14) 0.0267(4) Uani 1 1 d .
C12 C 0.0754(3) 0.9151(2) 0.20540(15) 0.0207(4) Uani 1 1 d .
C13 C 0.0941(4) 0.9990(2) 0.11722(15) 0.0269(5) Uani 1 1 d .
H13A H 0.1629 1.0795 0.1256 0.040 Uiso 1 1 calc GR
H13B H -0.0498 1.0156 0.1045 0.040 Uiso 1 1 calc GR
H13C H 0.1815 0.9572 0.0633 0.040 Uiso 1 1 calc GR

loop_
_atom_site_aniso_label
_atom_site_aniso_U_11
_atom_site_aniso_U_22
_atom_site_aniso_U_33
_atom_site_aniso_U_23
_atom_site_aniso_U_13
_atom_site_aniso_U_12
S1 0.0220(3) 0.0159(3) 0.0166(3) 0.0012(2) 0.0001(2) 0.0043(2)
N1 0.0191(10) 0.0220(9) 0.0163(9) 0.0022(8) -0.0001(7) 0.0040(7)
N2 0.0155(9) 0.0147(8) 0.0146(8) -0.0004(7) -0.0038(6) 0.0011(7)
N3 0.0172(9) 0.0209(9) 0.0166(8) 0.0030(7) -0.0049(7) -0.0014(7)
N4 0.0128(9) 0.0206(9) 0.0189(8) -0.0028(7) -0.0015(7) 0.0025(7)
N5 0.0121(9) 0.0190(9) 0.0278(10) -0.0070(8) 0.0007(7) -0.0003(7)
C1 0.0157(10) 0.0156(9) 0.0162(9) -0.0032(8) -0.0033(8) -0.0019(8)
C2 0.0238(12) 0.0186(10) 0.0152(9) 0.0006(8) -0.0039(8) -0.0008(8)
C3 0.0245(12) 0.0217(11) 0.0211(10) -0.0007(9) -0.0101(9) 0.0054(9)
C4 0.0176(11) 0.0221(10) 0.0191(10) -0.0016(8) -0.0050(8) 0.0054(8)
C5 0.0152(10) 0.0141(9) 0.0176(9) -0.0033(8) -0.0029(8) -0.0005(8)
C6 0.0163(10) 0.0167(10) 0.0132(9) 0.0003(8) -0.0029(7) 0.0012(8)
C7 0.0136(10) 0.0180(10) 0.0143(9) 0.0006(8) -0.0042(7) 0.0025(8)
C8 0.0127(10) 0.0257(11) 0.0184(10) -0.0003(9) -0.0030(8) 0.0035(8)
C9 0.0129(10) 0.0266(11) 0.0178(10) 0.0021(9) -0.0036(8) -0.0012(8)
C10 0.0192(11) 0.0230(11) 0.0189(10) 0.0000(9) -0.0035(8) 0.0075(9)
S2 0.0171(3) 0.0201(3) 0.0160(2) -0.0006(2) -0.00191(19) 0.0003(2)
F1 0.0481(10) 0.0328(8) 0.0383(8) 0.0161(6) -0.0106(7) -0.0145(7)
F2 0.0329(8) 0.0566(9) 0.0306(7) -0.0007(7) -0.0152(6) 0.0114(7)
F3 0.0576(10) 0.0371(8) 0.0192(6) -0.0082(6) -0.0013(6) 0.0095(7)
O1 0.0206(8) 0.0271(8) 0.0306(8) -0.0002(7) -0.0046(6) 0.0093(6)
O2 0.0367(10) 0.0357(9) 0.0239(8) 0.0046(7) -0.0042(7) -0.0195(8)
O3 0.0268(9) 0.0345(9) 0.0232(8) -0.0108(7) -0.0071(6) 0.0101(7)
C11 0.0237(12) 0.0212(11) 0.0223(10) -0.0017(9) -0.0039(9) 0.0002(9)
N6 0.0159(10) 0.0320(10) 0.0309(10) -0.0002(9) -0.0021(8) 0.0018(8)
C12 0.0114(10) 0.0231(11) 0.0270(11) -0.0062(10) -0.0014(8) 0.0025(8)
C13 0.0272(13) 0.0268(12) 0.0274(11) -0.0004(10) -0.0076(9) 0.0004(10)

loop_
_atom_type_symbol
_atom_type_description
_atom_type_scat_dispersion_real
_atom_type_scat_dispersion_imag
_atom_type_scat_source
C C 0.0033 0.0016 'International Tables Vol C Tables 4.2.6.8 and 6.1.1.4'
H H 0.0000 0.0000 'International Tables Vol C Tables 4.2.6.8 and 6.1.1.4'
F F 0.0171 0.0103 'International Tables Vol C Tables 4.2.6.8 and 6.1.1.4'
N N 0.0061 0.0033 'International Tables Vol C Tables 4.2.6.8 and 6.1.1.4'
O O 0.0106 0.0060 'International Tables Vol C Tables 4.2.6.8 and 6.1.1.4'
S S 0.1246 0.1234 'International Tables Vol C Tables 4.2.6.8 and 6.1.1.4'

loop_
_exptl_crystal_face_index_h
_exptl_crystal_face_index_k
_exptl_crystal_face_index_l
_exptl_crystal_face_perp_dist
_exptl_oxdiff_crystal_face_indexfrac_h
_exptl_oxdiff_crystal_face_indexfrac_k
_exptl_oxdiff_crystal_face_indexfrac_l
_exptl_oxdiff_crystal_face_x
_exptl_oxdiff_crystal_face_y
_exptl_oxdiff_crystal_face_z
2 -14 5 0.1172 2.0038 -13.9905 4.9970 0.1220 -0.5905 0.8277
0 14 -3 0.0814 -0.0017 13.9837 -2.9987 -0.0689 0.3754 -0.9068
8 -4 8 0.1109 8.0083 -4.0223 7.9920 0.1881 -0.9647 -0.0629
-8 -8 -4 0.0864 -7.5056 -8.4650 -3.9927 -0.0712 0.5730 0.8584
-6 -10 -2 0.0947 -6.0036 -9.9684 -1.9939 -0.0149 0.3709 0.8974
3 13 9 0.1005 3.0090 12.9731 9.0082 0.4653 -0.0032 -0.9010
-4 -13 -1 0.1182 -3.5024 -13.4724 -0.9988 -0.0465 0.0157 1.0101
1 -1 -19 0.0132 0.9841 -0.9984 -19.0228 -1.0032 -0.0671 -0.1118
-1 1 19 0.0199 -1.4843 0.5006 19.0236 1.0125 0.1062 0.1666
2 3 -17 0.0213 1.9863 2.9932 -17.0212 -0.9013 -0.0736 -0.3978
-8 5 -8 0.1278 -8.0082 5.0211 -7.9917 -0.1820 0.9908 -0.0004

loop_
_geom_angle_atom_site_label_1
_geom_angle_atom_site_label_2
_geom_angle_atom_site_label_3
_geom_angle
C5 S1 C6 103.98(9)
H1A N1 H1B 119(2)
C1 N1 H1A 122.1(16)
C1 N1 H1B 117.3(16)
C1 N2 C5 120.60(17)
C1 N2 C10 118.15(16)
C5 N2 C10 121.25(16)
C6 N3 C9 116.93(17)
C8 N4 C7 117.17(17)
H5A N5 H5B 122(2)
C7 N5 H5A 117.4(14)
C7 N5 H5B 119.9(17)
N1 C1 N2 119.13(19)
N1 C1 C2 121.63(18)
N2 C1 C2 119.23(18)
C1 C2 H2 120.2
C3 C2 C1 119.70(18)
C3 C2 H2 120.2
C2 C3 H3 119.7
C2 C3 C4 120.5(2)
C4 C3 H3 119.7
C3 C4 H4 120.3
C5 C4 C3 119.32(19)
C5 C4 H4 120.3
N2 C5 S1 115.20(14)
C4 C5 S1 124.31(15)
C4 C5 N2 120.49(17)
N3 C6 S1 114.82(14)
N3 C6 C7 122.85(18)
C7 C6 S1 121.37(15)
N4 C7 C6 119.05(17)
N5 C7 N4 117.52(17)
N5 C7 C6 123.44(18)
N4 C8 H8 118.4
N4 C8 C9 123.18(19)
C9 C8 H8 118.4
N3 C9 C8 120.80(19)
N3 C9 H9 119.6
C8 C9 H9 119.6
N2 C10 H10A 109.5
N2 C10 H10B 109.5
N2 C10 H10C 109.5
H10A C10 H10B 109.5
H10A C10 H10C 109.5
H10B C10 H10C 109.5
O1 S2 O2 114.43(10)
O1 S2 C11 103.32(9)
O2 S2 C11 103.26(9)
O3 S2 O1 114.84(9)
O3 S2 O2 114.97(10)
O3 S2 C11 103.84(9)
F1 C11 S2 111.01(15)
F1 C11 F2 107.85(18)
F2 C11 S2 111.06(14)
F3 C11 S2 111.64(15)
F3 C11 F1 107.53(17)
F3 C11 F2 107.56(17)
N6 C12 C13 179.3(2)
C12 C13 H13A 109.5
C12 C13 H13B 109.5
C12 C13 H13C 109.5
H13A C13 H13B 109.5
H13A C13 H13C 109.5
H13B C13 H13C 109.5

loop_
_geom_bond_atom_site_label_1
_geom_bond_atom_site_label_2
_geom_bond_distance
S1 C5 1.762(2)
S1 C6 1.767(2)
N1 H1A 0.81(2)
N1 H1B 0.86(2)
N1 C1 1.328(3)
N2 C1 1.364(2)
N2 C5 1.376(2)
N2 C10 1.470(3)
N3 C6 1.320(3)
N3 C9 1.338(3)
N4 C7 1.346(2)
N4 C8 1.327(3)
N5 H5A 0.89(2)
N5 H5B 0.79(2)
N5 C7 1.335(3)
C1 C2 1.403(3)
C2 H2 0.9300
C2 C3 1.358(3)
C3 H3 0.9300
C3 C4 1.396(3)
C4 H4 0.9300
C4 C5 1.361(3)
C6 C7 1.414(3)
C8 H8 0.9300
C8 C9 1.373(3)
C9 H9 0.9300
C10 H10A 0.9600
C10 H10B 0.9600
C10 H10C 0.9600
S2 O1 1.4382(16)
S2 O2 1.4393(15)
S2 O3 1.4290(15)
S2 C11 1.824(2)
F1 C11 1.323(2)
F2 C11 1.326(3)
F3 C11 1.319(2)
N6 C12 1.142(3)
C12 C13 1.454(3)
C13 H13A 0.9600
C13 H13B 0.9600
C13 H13C 0.9600

loop_
_geom_hbond_atom_site_label_D
_geom_hbond_atom_site_label_H
_geom_hbond_atom_site_label_A
_geom_hbond_distance_DH
_geom_hbond_distance_HA
_geom_hbond_distance_DA
_geom_hbond_angle_DHA
_geom_hbond_site_symmetry_A
N1 H1A O1 0.81(2) 2.18(3) 2.969(2) 165(2) 1_655
N1 H1B O2 0.86(2) 2.06(2) 2.915(2) 173(2) 2_765
N5 H5A N4 0.89(2) 2.11(2) 3.001(2) 173(2) 2_676
N5 H5B N6 0.79(2) 2.39(2) 3.069(2) 144(2) 1_655

loop_
_geom_torsion_atom_site_label_1
_geom_torsion_atom_site_label_2
_geom_torsion_atom_site_label_3
_geom_torsion_atom_site_label_4
_geom_torsion
S1 C6 C7 N4 -166.89(14)
S1 C6 C7 N5 12.6(3)
N1 C1 C2 C3 177.81(19)
N2 C1 C2 C3 -3.3(3)
N3 C6 C7 N4 1.3(3)
N3 C6 C7 N5 -179.21(19)
N4 C8 C9 N3 1.3(3)
C1 N2 C5 S1 175.94(13)
C1 N2 C5 C4 -3.2(3)
C1 C2 C3 C4 0.6(3)
C2 C3 C4 C5 0.8(3)
C3 C4 C5 S1 -178.60(15)
C3 C4 C5 N2 0.4(3)
C5 S1 C6 N3 118.06(15)
C5 S1 C6 C7 -72.85(17)
C5 N2 C1 N1 -176.52(17)
C5 N2 C1 C2 4.6(3)
C6 S1 C5 N2 165.04(14)
C6 S1 C5 C4 -15.90(19)
C6 N3 C9 C8 -1.1(3)
C7 N4 C8 C9 -0.2(3)
C8 N4 C7 N5 179.40(18)
C8 N4 C7 C6 -1.1(3)
C9 N3 C6 S1 168.74(14)
C9 N3 C6 C7 -0.2(3)
C10 N2 C1 N1 2.4(3)
C10 N2 C1 C2 -176.46(16)
C10 N2 C5 S1 -3.0(2)
C10 N2 C5 C4 177.91(17)
O1 S2 C11 F1 61.47(17)
O1 S2 C11 F2 -178.54(14)
O1 S2 C11 F3 -58.50(17)
O2 S2 C11 F1 -179.04(15)
O2 S2 C11 F2 -59.04(16)
O2 S2 C11 F3 61.00(17)
O3 S2 C11 F1 -58.72(17)
O3 S2 C11 F2 61.27(16)
O3 S2 C11 F3 -178.68(14)
